data_4128155
loop_
_publ_author_name
'Feng, Zhengao'
'Allred, Tyler K.'
'Hurlow, Evan E.'
'Harran, Patrick G.'

_publ_section_title
;
 Anomalous Chromophore Disruption Enables an Eight-Step Synthesis and
 Stereochemical Reassignment of (+)-Marineosin A.
;
_journal_issue 6
_journal_name_full 'Journal of the American Chemical Society'
_journal_page_first 2274
_journal_page_last 2278
_journal_paper_doi 10.1021/jacs.9b00396
_journal_volume 141
_journal_year 2019
_chemical_formula_moiety 'C26.50 H37.50 Cl N3 O2'
_chemical_formula_sum 'C26.5 H37.5 Cl N3 O2'
_chemical_formula_weight 465.54
_space_group_crystal_system monoclinic
_space_group_IT_number 5
_space_group_name_Hall 'C 2y'
_space_group_name_H-M_alt 'C 1 2 1'
_symmetry_space_group_name_Hall 'C 2y'
_symmetry_space_group_name_H-M 'C 1 2 1'
_atom_sites_solution_hydrogens geom
_audit_creation_method SHELXL-2014/6
_cell_angle_alpha 90
_cell_angle_beta 129.718(2)
_cell_angle_gamma 90
_cell_formula_units_Z 8
_cell_length_a 33.1593(15)
_cell_length_b 8.7821(4)
_cell_length_c 23.3882(10)
_cell_measurement_reflns_used 9065
_cell_measurement_temperature 100(2)
_cell_measurement_theta_max 69.27
_cell_measurement_theta_min 2.68
_cell_volume 5238.9(4)
_computing_cell_refinement 'Bruker SAINT'
_computing_data_collection 'Bruker APEX2'
_computing_data_reduction 'Bruker SAINT'
_computing_molecular_graphics 'Bruker SHELXTL'
_computing_publication_material 'Bruker SHELXTL'
_computing_structure_refinement 'SHELXL-2014/6 (Sheldrick, 2014)'
_computing_structure_solution 'SHELXS-97 (Sheldrick 2008)'
_diffrn_ambient_temperature 100(2)
_diffrn_detector_area_resol_mean 8.3333
_diffrn_measured_fraction_theta_full 0.986
_diffrn_measured_fraction_theta_max 0.979
_diffrn_measurement_device_type 'Bruker APEX-II CCD'
_diffrn_measurement_method '\f and \w scans'
_diffrn_radiation_type CuK\a
_diffrn_radiation_wavelength 1.54178
_diffrn_reflns_av_R_equivalents 0.0573
_diffrn_reflns_av_unetI/netI 0.0624
_diffrn_reflns_Laue_measured_fraction_full 0.986
_diffrn_reflns_Laue_measured_fraction_max 0.979
_diffrn_reflns_limit_h_max 39
_diffrn_reflns_limit_h_min -37
_diffrn_reflns_limit_k_max 9
_diffrn_reflns_limit_k_min -10
_diffrn_reflns_limit_l_max 28
_diffrn_reflns_limit_l_min -28
_diffrn_reflns_number 38002
_diffrn_reflns_point_group_measured_fraction_full 0.973
_diffrn_reflns_point_group_measured_fraction_max 0.962
_diffrn_reflns_theta_full 67.679
_diffrn_reflns_theta_max 69.424
_diffrn_reflns_theta_min 2.456
_diffrn_source 'I\mS micro--focus source'
_exptl_absorpt_coefficient_mu 1.493
_exptl_absorpt_correction_T_max 0.75
_exptl_absorpt_correction_T_min 0.61
_exptl_absorpt_correction_type multi-scan
_exptl_absorpt_process_details 'SADABS V2014/2 (Bruker AXS Inc.)'
_exptl_crystal_colour colorless
_exptl_crystal_density_diffrn 1.180
_exptl_crystal_description needle
_exptl_crystal_F_000 2004
_exptl_crystal_size_max 0.40
_exptl_crystal_size_mid 0.10
_exptl_crystal_size_min 0.08
_refine_diff_density_max 0.470
_refine_diff_density_min -0.358
_refine_diff_density_rms 0.052
_refine_ls_abs_structure_details
; 
 Flack x determined using 3207 quotients [(I+)-(I-)]/[(I+)+(I-)] 
 (Parsons, Flack and Wagner, Acta Cryst. B69 (2013) 249-259). 
;
_refine_ls_abs_structure_Flack 0.015(8)
_refine_ls_extinction_method none
_refine_ls_goodness_of_fit_ref 1.046
_refine_ls_hydrogen_treatment constr
_refine_ls_matrix_type full
_refine_ls_number_parameters 609
_refine_ls_number_reflns 9489
_refine_ls_number_restraints 55
_refine_ls_restrained_S_all 1.049
_refine_ls_R_factor_all 0.0541
_refine_ls_R_factor_gt 0.0460
_refine_ls_shift/su_max 0.000
_refine_ls_shift/su_mean 0.000
_refine_ls_structure_factor_coef Fsqd
_refine_ls_weighting_details 'w=1/[\s^2^(Fo^2^)+(0.0700P)^2^] where P=(Fo^2^+2Fc^2^)/3'
_refine_ls_weighting_scheme calc
_refine_ls_wR_factor_gt 0.1164
_refine_ls_wR_factor_ref 0.1199
_reflns_Friedel_coverage 0.837
_reflns_Friedel_fraction_full 0.958
_reflns_Friedel_fraction_max 0.943
_reflns_number_gt 7892
_reflns_number_total 9489
_reflns_threshold_expression 'I > 2\s(I)'
_cod_data_source_file ja9b00396_si_004.cif
_cod_data_source_block cu_har1802lts
_cod_original_formula_sum 'C26.50 H37.50 Cl N3 O2'
_cod_database_code 4128155
_shelx_space_group_comment
; 
The symmetry employed for this shelxl refinement is uniquely defined 
by the following loop, which should always be used as a source of 
symmetry information in preference to the above space-group names. 
They are only intended as comments. 
;
_shelxl_version_number 2014/6

loop_
_space_group_symop_operation_xyz
'x, y, z'
'-x, y, -z'
'x+1/2, y+1/2, z'
'-x+1/2, y+1/2, -z'

loop_
_atom_site_label
_atom_site_type_symbol
_atom_site_fract_x
_atom_site_fract_y
_atom_site_fract_z
_atom_site_U_iso_or_equiv
_atom_site_adp_type
_atom_site_occupancy
_atom_site_site_symmetry_order
_atom_site_calc_flag
_atom_site_refinement_flags_posn
_atom_site_refinement_flags_adp
_atom_site_refinement_flags_occupancy
_atom_site_disorder_assembly
_atom_site_disorder_group
Cl1 Cl 0.64067(4) 0.54421(12) 0.64040(6) 0.0362(2) Uani 1 1 d . . . . .
O1 O 0.82486(11) 0.6635(3) 0.81576(16) 0.0311(6) Uani 1 1 d . . . . .
O2 O 0.89078(11) 0.4014(3) 0.85784(15) 0.0300(6) Uani 1 1 d . . . . .
N1 N 0.72214(12) 0.3144(3) 0.63308(17) 0.0255(7) Uani 1 1 d . . . . .
H1 H 0.7001 0.3638 0.6338 0.031 Uiso 1 1 calc R U . . .
N2 N 0.75881(12) 0.4798(3) 0.77441(17) 0.0227(7) Uani 1 1 d . . . . .
H2 H 0.7292 0.5260 0.7455 0.027 Uiso 1 1 calc R U . . .
N3 N 0.67978(13) 0.3394(4) 0.77727(18) 0.0272(7) Uani 1 1 d . . . . .
H3 H 0.6654 0.4099 0.7441 0.033 Uiso 1 1 calc R U . . .
C1 C 0.77334(15) 0.3570(4) 0.6705(2) 0.0231(8) Uani 1 1 d . . . . .
C2 C 0.79535(17) 0.2473(4) 0.6563(2) 0.0283(9) Uani 1 1 d . . . . .
H2 H 0.8299 0.2453 0.6750 0.034 Uiso 1 1 calc R U . . .
C3 C 0.75631(16) 0.1372(4) 0.6083(2) 0.0286(9) Uani 1 1 d . . . . .
H3 H 0.7606 0.0506 0.5898 0.034 Uiso 1 1 calc R U . . .
C4 C 0.71119(16) 0.1821(4) 0.5944(2) 0.0280(9) Uani 1 1 d . . . . .
C5 C 0.65696(17) 0.1179(6) 0.5427(2) 0.0424(11) Uani 1 1 d . . . . .
H5A H 0.6455 0.0931 0.5707 0.051 Uiso 1 1 calc R U . . .
H5B H 0.6576 0.0242 0.5213 0.051 Uiso 1 1 calc R U . . .
C6 C 0.6171(2) 0.2283(7) 0.4793(3) 0.0590(15) Uani 1 1 d . . . . .
H6A H 0.5833 0.1780 0.4473 0.071 Uiso 1 1 calc R U . . .
H6B H 0.6135 0.3160 0.5010 0.071 Uiso 1 1 calc R U . . .
C7 C 0.6300(2) 0.2848(7) 0.4315(3) 0.0571(14) Uani 1 1 d . . . . .
H7A H 0.6425 0.1986 0.4207 0.069 Uiso 1 1 calc R U . . .
H7B H 0.5977 0.3189 0.3846 0.069 Uiso 1 1 calc R U . . .
C8 C 0.6695(2) 0.4108(6) 0.4614(3) 0.0484(12) Uani 1 1 d . . . . .
H8A H 0.6733 0.4335 0.4244 0.058 Uiso 1 1 calc R U . . .
H8B H 0.7031 0.3728 0.5051 0.058 Uiso 1 1 calc R U . . .
C9 C 0.65797(19) 0.5613(6) 0.4825(3) 0.0458(12) Uani 1 1 d . . . . .
H9A H 0.6247 0.6013 0.4390 0.055 Uiso 1 1 calc R U . . .
H9B H 0.6546 0.5404 0.5200 0.055 Uiso 1 1 calc R U . . .
C10 C 0.6998(2) 0.6812(5) 0.5119(2) 0.0410(11) Uani 1 1 d . . . . .
H10A H 0.6882 0.7742 0.5200 0.049 Uiso 1 1 calc R U . . .
H10B H 0.7026 0.7023 0.4738 0.049 Uiso 1 1 calc R U . . .
C11 C 0.75480(18) 0.6414(5) 0.5844(2) 0.0367(10) Uani 1 1 d . . . . .
H11A H 0.7797 0.7146 0.5918 0.044 Uiso 1 1 calc R U . . .
H11B H 0.7646 0.5418 0.5788 0.044 Uiso 1 1 calc R U . . .
C12 C 0.75958(17) 0.6399(4) 0.6546(2) 0.0304(9) Uani 1 1 d . . . . .
H12 H 0.7244 0.6251 0.6386 0.036 Uiso 1 1 calc R U . . .
C13 C 0.78081(19) 0.7903(5) 0.6968(3) 0.0382(11) Uani 1 1 d . . . . .
H13A H 0.8135 0.8136 0.7071 0.046 Uiso 1 1 calc R U . . .
H13B H 0.7561 0.8708 0.6655 0.046 Uiso 1 1 calc R U . . .
C14 C 0.79036(19) 0.7885(4) 0.7697(3) 0.0365(10) Uani 1 1 d . . . . .
H14 H 0.7568 0.7748 0.7589 0.044 Uiso 1 1 calc R U . . .
C15 C 0.80508(15) 0.5196(4) 0.7822(2) 0.0241(8) Uani 1 1 d . . . . .
C16 C 0.79446(16) 0.5078(4) 0.7074(2) 0.0246(8) Uani 1 1 d . . . . .
H16 H 0.8284 0.5194 0.7191 0.030 Uiso 1 1 calc R U . . .
C17 C 0.8164(2) 0.9314(5) 0.8155(3) 0.0491(13) Uani 1 1 d . . . . .
H17A H 0.8479 0.9503 0.8228 0.074 Uiso 1 1 calc R U . . .
H17B H 0.8248 0.9186 0.8628 0.074 Uiso 1 1 calc R U . . .
H17C H 0.7929 1.0161 0.7898 0.074 Uiso 1 1 calc R U . . .
C18 C 0.84338(15) 0.4019(4) 0.8383(2) 0.0240(8) Uani 1 1 d . . . . .
C19 C 0.82226(16) 0.3141(4) 0.8604(2) 0.0247(8) Uani 1 1 d . . . . .
H19 H 0.8389 0.2373 0.8960 0.030 Uiso 1 1 calc R U . . .
C20 C 0.76852(15) 0.3634(4) 0.8176(2) 0.0225(8) Uani 1 1 d . . . . .
C21 C 0.73160(15) 0.2953(4) 0.8208(2) 0.0230(8) Uani 1 1 d . . . . .
C22 C 0.73842(16) 0.1772(4) 0.8664(2) 0.0284(9) Uani 1 1 d . . . . .
H22 H 0.7694 0.1244 0.9014 0.034 Uiso 1 1 calc R U . . .
C23 C 0.69079(17) 0.1532(4) 0.8502(2) 0.0332(10) Uani 1 1 d . . . . .
H23 H 0.6839 0.0817 0.8724 0.040 Uiso 1 1 calc R U . . .
C24 C 0.65522(17) 0.2552(5) 0.7948(2) 0.0327(9) Uani 1 1 d . . . . .
H24 H 0.6201 0.2639 0.7733 0.039 Uiso 1 1 calc R U . . .
C25 C 0.92532(16) 0.2822(5) 0.9094(2) 0.0327(9) Uani 1 1 d . . . . .
H25A H 0.9303 0.2929 0.9544 0.049 Uiso 1 1 calc R U . . .
H25B H 0.9586 0.2901 0.9205 0.049 Uiso 1 1 calc R U . . .
H25C H 0.9100 0.1847 0.8875 0.049 Uiso 1 1 calc R U . . .
Cl2 Cl 0.61743(4) 0.61278(11) 0.96926(5) 0.0332(2) Uani 1 1 d . . . . .
O3 O 0.48184(10) 0.7543(3) 0.71178(15) 0.0258(6) Uani 1 1 d . . . . .
O4 O 0.48401(11) 0.5709(3) 0.61477(15) 0.0331(7) Uani 1 1 d . . . . .
N4 N 0.56976(12) 0.3221(3) 0.84790(17) 0.0237(7) Uani 1 1 d . . . . .
H4 H 0.5823 0.3886 0.8826 0.028 Uiso 1 1 calc R U . . .
N5 N 0.56901(12) 0.6676(3) 0.80487(17) 0.0225(7) Uani 1 1 d . . . . .
H5 H 0.5774 0.6861 0.8474 0.027 Uiso 1 1 calc R U . . .
N6 N 0.68171(13) 0.7297(4) 0.91895(18) 0.0294(8) Uani 1 1 d . . . . .
H6A H 0.6678 0.7226 0.9397 0.035 Uiso 1 1 calc R U . . .
C26 C 0.52899(15) 0.3475(4) 0.7734(2) 0.0224(8) Uani 1 1 d . . . . .
C27 C 0.52157(16) 0.2169(4) 0.7363(2) 0.0263(8) Uani 1 1 d . . . . .
H27 H 0.4968 0.2021 0.6852 0.032 Uiso 1 1 calc R U . . .
C28 C 0.55857(15) 0.1066(4) 0.7898(2) 0.0258(8) Uani 1 1 d . . . . .
H28 H 0.5623 0.0074 0.7798 0.031 Uiso 1 1 calc R U . . .
C29 C 0.58759(15) 0.1737(4) 0.8586(2) 0.0240(8) Uani 1 1 d . . . . .
C30 C 0.62935(16) 0.1126(5) 0.9348(2) 0.0312(9) Uani 1 1 d . . . . .
H30A H 0.6627 0.1565 0.9536 0.037 Uiso 1 1 calc R U . . .
H30B H 0.6317 0.0034 0.9312 0.037 Uiso 1 1 calc R U . . .
C31 C 0.62118(18) 0.1433(5) 0.9913(2) 0.0362(10) Uani 1 1 d . U . . .
H31A H 0.6525 0.1118 1.0400 0.043 Uiso 1 1 calc R U . . .
H31B H 0.6173 0.2522 0.9933 0.043 Uiso 1 1 calc R U . . .
C32 C 0.57397(19) 0.0636(5) 0.9752(3) 0.0442(11) Uani 1 1 d . U . . .
H32A H 0.5745 -0.0420 0.9635 0.053 Uiso 0.842(8) 1 calc R U P A 1
H32B H 0.5786 0.0644 1.0205 0.053 Uiso 0.842(8) 1 calc R U P A 1
H32C H 0.5561 0.0094 0.9286 0.053 Uiso 0.158(8) 1 calc R U P A 2
H32D H 0.5874 -0.0127 1.0135 0.053 Uiso 0.158(8) 1 calc R U P A 2
C33 C 0.5212(2) 0.1264(6) 0.9145(3) 0.0355(13) Uani 0.842(8) 1 d . U P A 1
H33A H 0.4951 0.0598 0.9080 0.043 Uiso 0.842(8) 1 calc R U P A 1
H33B H 0.5160 0.1234 0.8688 0.043 Uiso 0.842(8) 1 calc R U P A 1
C33A C 0.5337(11) 0.152(3) 0.9701(16) 0.033(5) Uani 0.158(8) 1 d . U P A 2
H33C H 0.5050 0.0830 0.9521 0.039 Uiso 0.158(8) 1 calc R U P A 2
H33D H 0.5489 0.1796 1.0205 0.039 Uiso 0.158(8) 1 calc R U P A 2
C34 C 0.51068(18) 0.2899(5) 0.9258(2) 0.0367(10) Uani 1 1 d . U . . .
H34A H 0.5155 0.2935 0.9713 0.044 Uiso 0.842(8) 1 calc R U P A 1
H34B H 0.5364 0.3572 0.9320 0.044 Uiso 0.842(8) 1 calc R U P A 1
H34C H 0.5385 0.3532 0.9358 0.044 Uiso 0.158(8) 1 calc R U P A 2
H34D H 0.4939 0.3460 0.9412 0.044 Uiso 0.158(8) 1 calc R U P A 2
C35 C 0.4561(2) 0.3493(6) 0.8621(3) 0.0376(14) Uani 0.842(8) 1 d . U P A 1
H35A H 0.4304 0.2764 0.8527 0.045 Uiso 0.842(8) 1 calc R U P A 1
H35B H 0.4506 0.4438 0.8777 0.045 Uiso 0.842(8) 1 calc R U P A 1
C35A C 0.4702(11) 0.262(3) 0.8416(15) 0.035(6) Uani 0.158(8) 1 d . U P A 2
H35C H 0.4872 0.1976 0.8287 0.042 Uiso 0.158(8) 1 calc R U P A 2
H35D H 0.4424 0.2008 0.8333 0.042 Uiso 0.158(8) 1 calc R U P A 2
C36 C 0.44620(17) 0.3773(5) 0.7904(2) 0.0344(10) Uani 1 1 d . U . . .
H36A H 0.4089 0.3924 0.7510 0.041 Uiso 0.842(8) 1 calc R U P A 1
H36B H 0.4562 0.2868 0.7783 0.041 Uiso 0.842(8) 1 calc R U P A 1
H36C H 0.4197 0.4186 0.7917 0.041 Uiso 0.158(8) 1 calc R U P A 2
H36D H 0.4276 0.3299 0.7420 0.041 Uiso 0.158(8) 1 calc R U P A 2
C37 C 0.47566(15) 0.5153(4) 0.7916(2) 0.0259(8) Uani 1 1 d . . . . .
H37 H 0.5066 0.5361 0.8432 0.031 Uiso 1 1 calc R U . . .
C38 C 0.44062(16) 0.6558(4) 0.7599(2) 0.0284(9) Uani 1 1 d . . . . .
H38A H 0.4085 0.6326 0.7104 0.034 Uiso 1 1 calc R U . . .
H38B H 0.4314 0.6806 0.7907 0.034 Uiso 1 1 calc R U . . .
C39 C 0.46637(16) 0.7938(4) 0.7557(2) 0.0276(9) Uani 1 1 d . . . . .
H39 H 0.4973 0.8239 0.8059 0.033 Uiso 1 1 calc R U . . .
C40 C 0.51588(14) 0.6292(4) 0.7376(2) 0.0216(7) Uani 1 1 d . . . . .
C41 C 0.49367(15) 0.4840(4) 0.7463(2) 0.0239(8) Uani 1 1 d . . . . .
H41 H 0.4619 0.4580 0.6961 0.029 Uiso 1 1 calc R U . . .
C42 C 0.42963(17) 0.9274(5) 0.7165(3) 0.0377(10) Uani 1 1 d . . . . .
H42A H 0.4471 1.0086 0.7125 0.057 Uiso 1 1 calc R U . . .
H42B H 0.4192 0.9618 0.7443 0.057 Uiso 1 1 calc R U . . .
H42C H 0.3992 0.8970 0.6677 0.057 Uiso 1 1 calc R U . . .
C43 C 0.52529(15) 0.6087(4) 0.6829(2) 0.0269(8) Uani 1 1 d . . . . .
C44 C 0.57578(15) 0.6364(4) 0.7147(2) 0.0264(8) Uani 1 1 d . . . . .
H44 H 0.5903 0.6342 0.6914 0.032 Uiso 1 1 calc R U . . .
C45 C 0.60267(15) 0.6702(4) 0.7916(2) 0.0231(8) Uani 1 1 d . . . . .
C46 C 0.65653(16) 0.7039(4) 0.8449(2) 0.0257(8) Uani 1 1 d . . . . .
C47 C 0.69238(16) 0.7291(4) 0.8337(3) 0.0314(9) Uani 1 1 d . . . . .
H47 H 0.6860 0.7203 0.7890 0.038 Uiso 1 1 calc R U . . .
C48 C 0.73970(17) 0.7703(5) 0.9022(3) 0.0402(11) Uani 1 1 d . . . . .
H48 H 0.7707 0.7948 0.9115 0.048 Uiso 1 1 calc R U . . .
C49 C 0.73200(17) 0.7681(5) 0.9535(3) 0.0384(11) Uani 1 1 d . . . . .
H49 H 0.7574 0.7896 1.0038 0.046 Uiso 1 1 calc R U . . .
C50 C 0.4925(2) 0.5562(7) 0.5617(3) 0.0501(13) Uani 1 1 d . . . . .
H50A H 0.5073 0.6488 0.5606 0.075 Uiso 1 1 calc R U . . .
H50B H 0.4597 0.5367 0.5133 0.075 Uiso 1 1 calc R U . . .
H50C H 0.5161 0.4733 0.5760 0.075 Uiso 1 1 calc R U . . .
C1S C 0.5290(4) 0.041(2) 0.5288(7) 0.196(7) Uani 1 1 d . U . . .
H1S1 H 0.5422 -0.0451 0.5191 0.236 Uiso 1 1 calc R U . . .
H1S2 H 0.5419 0.1324 0.5222 0.236 Uiso 1 1 calc R U . . .
C2S C 0.6074(6) -0.0222(17) 0.6522(7) 0.195(6) Uani 1 1 d . U . . .
H2S1 H 0.6226 -0.0269 0.7035 0.292 Uiso 1 1 calc R U . . .
H2S2 H 0.6077 -0.1218 0.6355 0.292 Uiso 1 1 calc R U . . .
H2S3 H 0.6273 0.0464 0.6468 0.292 Uiso 1 1 calc R U . . .
C3S C 0.5521(6) 0.0336(19) 0.6064(7) 0.204(7) Uani 1 1 d . U . . .
H3S1 H 0.5318 -0.0348 0.6120 0.245 Uiso 1 1 calc R U . . .
H3S2 H 0.5515 0.1338 0.6234 0.245 Uiso 1 1 calc R U . . .

loop_
_atom_site_aniso_label
_atom_site_aniso_U_11
_atom_site_aniso_U_22
_atom_site_aniso_U_33
_atom_site_aniso_U_23
_atom_site_aniso_U_13
_atom_site_aniso_U_12
Cl1 0.0339(6) 0.0525(6) 0.0315(6) 0.0141(4) 0.0252(5) 0.0146(4)
O1 0.0392(18) 0.0223(14) 0.0372(17) -0.0051(10) 0.0268(16) -0.0060(11)
O2 0.0237(16) 0.0372(16) 0.0296(17) -0.0038(11) 0.0173(14) -0.0045(10)
N1 0.0225(18) 0.0307(18) 0.0236(18) 0.0015(12) 0.0149(16) 0.0028(12)
N2 0.0235(17) 0.0250(16) 0.0241(18) 0.0025(12) 0.0173(16) 0.0014(11)
N3 0.029(2) 0.0306(18) 0.029(2) 0.0047(13) 0.0219(17) 0.0007(13)
C1 0.026(2) 0.024(2) 0.025(2) 0.0052(14) 0.0196(19) 0.0030(14)
C2 0.032(2) 0.030(2) 0.032(2) 0.0075(15) 0.024(2) 0.0086(15)
C3 0.036(2) 0.027(2) 0.026(2) 0.0041(14) 0.021(2) 0.0052(15)
C4 0.035(2) 0.025(2) 0.025(2) 0.0020(14) 0.020(2) 0.0011(15)
C5 0.037(3) 0.046(3) 0.034(3) -0.0041(19) 0.018(2) -0.007(2)
C6 0.033(3) 0.091(4) 0.039(3) 0.005(3) 0.017(3) -0.005(2)
C7 0.041(3) 0.069(4) 0.039(3) 0.008(2) 0.015(3) 0.009(2)
C8 0.060(4) 0.047(3) 0.034(3) 0.0090(19) 0.028(3) 0.007(2)
C9 0.046(3) 0.056(3) 0.035(3) 0.019(2) 0.026(3) 0.017(2)
C10 0.063(3) 0.039(3) 0.035(3) 0.0166(18) 0.038(3) 0.018(2)
C11 0.056(3) 0.030(2) 0.043(3) 0.0105(16) 0.040(3) 0.0065(17)
C12 0.045(3) 0.023(2) 0.038(2) 0.0072(15) 0.034(2) 0.0030(15)
C13 0.060(3) 0.026(2) 0.049(3) 0.0080(18) 0.044(3) 0.0036(18)
C14 0.053(3) 0.021(2) 0.050(3) -0.0035(17) 0.040(3) -0.0018(17)
C15 0.028(2) 0.021(2) 0.034(2) -0.0028(14) 0.024(2) -0.0056(13)
C16 0.028(2) 0.026(2) 0.032(2) 0.0014(14) 0.024(2) -0.0009(14)
C17 0.069(4) 0.027(3) 0.065(4) -0.012(2) 0.049(3) -0.010(2)
C18 0.023(2) 0.030(2) 0.023(2) -0.0070(14) 0.0164(19) -0.0057(14)
C19 0.031(2) 0.023(2) 0.023(2) -0.0022(14) 0.0190(19) -0.0003(14)
C20 0.029(2) 0.024(2) 0.023(2) -0.0048(14) 0.0205(19) -0.0033(14)
C21 0.026(2) 0.026(2) 0.025(2) 0.0008(13) 0.0198(19) 0.0018(14)
C22 0.032(2) 0.030(2) 0.033(2) 0.0047(15) 0.025(2) 0.0034(15)
C23 0.042(3) 0.032(2) 0.041(3) 0.0060(16) 0.033(2) -0.0018(16)
C24 0.031(2) 0.037(2) 0.039(3) 0.0043(17) 0.026(2) -0.0020(16)
C25 0.025(2) 0.036(2) 0.032(2) -0.0041(16) 0.016(2) 0.0036(16)
Cl2 0.0382(6) 0.0410(5) 0.0241(5) -0.0085(4) 0.0217(5) -0.0120(4)
O3 0.0227(15) 0.0302(15) 0.0277(15) 0.0018(10) 0.0177(13) 0.0020(10)
O4 0.0293(16) 0.0526(19) 0.0185(15) -0.0039(11) 0.0158(14) -0.0054(11)
N4 0.0273(19) 0.0262(17) 0.0196(17) -0.0018(11) 0.0159(16) -0.0040(12)
N5 0.0242(18) 0.0293(17) 0.0226(17) -0.0044(12) 0.0189(16) -0.0037(12)
N6 0.026(2) 0.0373(19) 0.027(2) 0.0023(13) 0.0182(17) -0.0009(13)
C26 0.024(2) 0.027(2) 0.022(2) 0.0014(14) 0.0175(19) -0.0016(14)
C27 0.028(2) 0.033(2) 0.021(2) -0.0029(14) 0.0170(19) -0.0040(15)
C28 0.031(2) 0.0221(19) 0.032(2) -0.0020(15) 0.024(2) -0.0018(14)
C29 0.023(2) 0.026(2) 0.028(2) 0.0036(14) 0.0184(19) -0.0001(14)
C30 0.033(2) 0.035(2) 0.028(2) 0.0051(16) 0.021(2) -0.0013(17)
C31 0.042(3) 0.042(3) 0.032(2) 0.0055(17) 0.027(2) 0.0009(17)
C32 0.051(3) 0.041(3) 0.058(3) 0.010(2) 0.043(3) 0.0019(19)
C33 0.041(3) 0.039(3) 0.042(3) 0.006(2) 0.034(3) -0.003(2)
C33A 0.045(10) 0.030(9) 0.041(12) 0.003(8) 0.036(9) -0.008(7)
C34 0.048(3) 0.043(2) 0.041(3) 0.0039(17) 0.038(2) -0.0008(18)
C35 0.048(3) 0.037(3) 0.052(3) 0.001(2) 0.043(3) -0.004(2)
C35A 0.045(11) 0.047(11) 0.040(8) 0.001(7) 0.040(8) 0.000(8)
C36 0.034(3) 0.039(2) 0.039(3) -0.0009(17) 0.028(2) -0.0073(16)
C37 0.026(2) 0.031(2) 0.026(2) -0.0022(14) 0.019(2) -0.0036(14)
C38 0.030(2) 0.030(2) 0.035(2) -0.0006(15) 0.025(2) -0.0004(15)
C39 0.028(2) 0.031(2) 0.034(2) -0.0074(15) 0.025(2) -0.0037(15)
C40 0.0183(19) 0.0260(19) 0.021(2) -0.0006(14) 0.0128(17) -0.0004(13)
C41 0.021(2) 0.029(2) 0.023(2) -0.0018(14) 0.0144(19) -0.0021(14)
C42 0.034(3) 0.032(2) 0.054(3) -0.0028(18) 0.031(2) 0.0004(16)
C43 0.031(2) 0.033(2) 0.023(2) 0.0019(15) 0.0202(19) 0.0016(16)
C44 0.029(2) 0.032(2) 0.028(2) -0.0003(15) 0.023(2) 0.0002(15)
C45 0.026(2) 0.0227(19) 0.027(2) 0.0025(13) 0.0202(19) 0.0003(13)
C46 0.027(2) 0.027(2) 0.028(2) -0.0004(14) 0.020(2) -0.0007(14)
C47 0.028(2) 0.033(2) 0.041(3) 0.0098(16) 0.026(2) 0.0048(15)
C48 0.022(2) 0.046(3) 0.045(3) 0.0111(19) 0.018(2) -0.0006(17)
C49 0.024(2) 0.046(3) 0.033(3) 0.0050(18) 0.013(2) -0.0031(17)
C50 0.047(3) 0.086(4) 0.026(3) -0.010(2) 0.028(3) -0.010(2)
C1S 0.177(12) 0.296(19) 0.153(11) -0.015(10) 0.123(11) -0.004(11)
C2S 0.293(16) 0.162(12) 0.178(12) 0.036(9) 0.173(12) -0.017(11)
C3S 0.267(16) 0.239(17) 0.111(9) -0.054(9) 0.122(10) 0.034(13)

loop_
_atom_type_symbol
_atom_type_description
_atom_type_scat_dispersion_real
_atom_type_scat_dispersion_imag
_atom_type_scat_source
C C 0.0181 0.0091 'International Tables Vol C Tables 4.2.6.8 and 6.1.1.4'
H H 0.0000 0.0000 'International Tables Vol C Tables 4.2.6.8 and 6.1.1.4'
N N 0.0311 0.0180 'International Tables Vol C Tables 4.2.6.8 and 6.1.1.4'
O O 0.0492 0.0322 'International Tables Vol C Tables 4.2.6.8 and 6.1.1.4'
Cl Cl 0.3639 0.7018 'International Tables Vol C Tables 4.2.6.8 and 6.1.1.4'

loop_
_geom_angle_atom_site_label_1
_geom_angle_atom_site_label_2
_geom_angle_atom_site_label_3
_geom_angle
_geom_angle_site_symmetry_1
_geom_angle_site_symmetry_3
C15 O1 C14 113.6(3) . .
C18 O2 C25 114.9(3) . .
C4 N1 C1 110.4(3) . .
C4 N1 H1 124.8 . .
C1 N1 H1 124.8 . .
C20 N2 C15 111.4(3) . .
C20 N2 H2 124.3 . .
C15 N2 H2 124.3 . .
C24 N3 C21 109.4(3) . .
C24 N3 H3 125.3 . .
C21 N3 H3 125.3 . .
C2 C1 N1 106.6(3) . .
C2 C1 C16 129.7(4) . .
N1 C1 C16 122.9(3) . .
C1 C2 C3 108.2(4) . .
C1 C2 H2 125.9 . .
C3 C2 H2 125.9 . .
C4 C3 C2 107.3(3) . .
C4 C3 H3 126.3 . .
C2 C3 H3 126.3 . .
C3 C4 N1 107.4(4) . .
C3 C4 C5 130.6(4) . .
N1 C4 C5 121.9(4) . .
C4 C5 C6 112.9(4) . .
C4 C5 H5A 109.0 . .
C6 C5 H5A 109.0 . .
C4 C5 H5B 109.0 . .
C6 C5 H5B 109.0 . .
H5A C5 H5B 107.8 . .
C7 C6 C5 116.2(5) . .
C7 C6 H6A 108.2 . .
C5 C6 H6A 108.2 . .
C7 C6 H6B 108.2 . .
C5 C6 H6B 108.2 . .
H6A C6 H6B 107.4 . .
C8 C7 C6 118.1(5) . .
C8 C7 H7A 107.8 . .
C6 C7 H7A 107.8 . .
C8 C7 H7B 107.8 . .
C6 C7 H7B 107.8 . .
H7A C7 H7B 107.1 . .
C7 C8 C9 117.3(5) . .
C7 C8 H8A 108.0 . .
C9 C8 H8A 108.0 . .
C7 C8 H8B 108.0 . .
C9 C8 H8B 108.0 . .
H8A C8 H8B 107.2 . .
C10 C9 C8 113.5(4) . .
C10 C9 H9A 108.9 . .
C8 C9 H9A 108.9 . .
C10 C9 H9B 108.9 . .
C8 C9 H9B 108.9 . .
H9A C9 H9B 107.7 . .
C9 C10 C11 116.1(3) . .
C9 C10 H10A 108.3 . .
C11 C10 H10A 108.3 . .
C9 C10 H10B 108.3 . .
C11 C10 H10B 108.3 . .
H10A C10 H10B 107.4 . .
C10 C11 C12 114.7(4) . .
C10 C11 H11A 108.6 . .
C12 C11 H11A 108.6 . .
C10 C11 H11B 108.6 . .
C12 C11 H11B 108.6 . .
H11A C11 H11B 107.6 . .
C13 C12 C16 109.5(3) . .
C13 C12 C11 111.8(3) . .
C16 C12 C11 111.8(3) . .
C13 C12 H12 107.9 . .
C16 C12 H12 107.9 . .
C11 C12 H12 107.9 . .
C14 C13 C12 113.3(3) . .
C14 C13 H13A 108.9 . .
C12 C13 H13A 108.9 . .
C14 C13 H13B 108.9 . .
C12 C13 H13B 108.9 . .
H13A C13 H13B 107.7 . .
O1 C14 C17 106.3(4) . .
O1 C14 C13 110.0(3) . .
C17 C14 C13 113.7(4) . .
O1 C14 H14 108.9 . .
C17 C14 H14 108.9 . .
C13 C14 H14 108.9 . .
O1 C15 N2 111.2(3) . .
O1 C15 C18 107.3(3) . .
N2 C15 C18 100.2(3) . .
O1 C15 C16 112.2(3) . .
N2 C15 C16 112.2(3) . .
C18 C15 C16 113.1(3) . .
C1 C16 C12 111.7(3) . .
C1 C16 C15 113.4(3) . .
C12 C16 C15 111.4(3) . .
C1 C16 H16 106.6 . .
C12 C16 H16 106.6 . .
C15 C16 H16 106.6 . .
C14 C17 H17A 109.5 . .
C14 C17 H17B 109.5 . .
H17A C17 H17B 109.5 . .
C14 C17 H17C 109.5 . .
H17A C17 H17C 109.5 . .
H17B C17 H17C 109.5 . .
O2 C18 C19 131.1(4) . .
O2 C18 C15 117.1(3) . .
C19 C18 C15 111.8(3) . .
C18 C19 C20 106.0(3) . .
C18 C19 H19 127.0 . .
C20 C19 H19 127.0 . .
N2 C20 C21 125.0(4) . .
N2 C20 C19 110.6(3) . .
C21 C20 C19 124.5(3) . .
N3 C21 C22 106.8(3) . .
N3 C21 C20 123.8(3) . .
C22 C21 C20 129.3(4) . .
C23 C22 C21 107.7(4) . .
C23 C22 H22 126.2 . .
C21 C22 H22 126.2 . .
C22 C23 C24 107.3(4) . .
C22 C23 H23 126.3 . .
C24 C23 H23 126.3 . .
N3 C24 C23 108.8(4) . .
N3 C24 H24 125.6 . .
C23 C24 H24 125.6 . .
O2 C25 H25A 109.5 . .
O2 C25 H25B 109.5 . .
H25A C25 H25B 109.5 . .
O2 C25 H25C 109.5 . .
H25A C25 H25C 109.5 . .
H25B C25 H25C 109.5 . .
C40 O3 C39 115.6(3) . .
C43 O4 C50 116.1(3) . .
C26 N4 C29 109.9(3) . .
C26 N4 H4 125.0 . .
C29 N4 H4 125.0 . .
C45 N5 C40 111.3(3) . .
C45 N5 H5 124.3 . .
C40 N5 H5 124.3 . .
C49 N6 C46 108.5(3) . .
C49 N6 H6A 125.8 . .
C46 N6 H6A 125.8 . .
C27 C26 N4 107.5(3) . .
C27 C26 C41 128.8(4) . .
N4 C26 C41 122.2(3) . .
C26 C27 C28 107.9(3) . .
C26 C27 H27 126.0 . .
C28 C27 H27 126.0 . .
C29 C28 C27 107.6(3) . .
C29 C28 H28 126.2 . .
C27 C28 H28 126.2 . .
C28 C29 N4 107.1(3) . .
C28 C29 C30 131.7(4) . .
N4 C29 C30 121.2(3) . .
C29 C30 C31 115.2(4) . .
C29 C30 H30A 108.5 . .
C31 C30 H30A 108.5 . .
C29 C30 H30B 108.5 . .
C31 C30 H30B 108.5 . .
H30A C30 H30B 107.5 . .
C32 C31 C30 115.2(4) . .
C32 C31 H31A 108.5 . .
C30 C31 H31A 108.5 . .
C32 C31 H31B 108.5 . .
C30 C31 H31B 108.5 . .
H31A C31 H31B 107.5 . .
C33A C32 C31 120.6(10) . .
C33 C32 C31 117.5(4) . .
C33 C32 H32A 107.9 . .
C31 C32 H32A 107.9 . .
C33 C32 H32B 107.9 . .
C31 C32 H32B 107.9 . .
H32A C32 H32B 107.2 . .
C33A C32 H32C 107.2 . .
C31 C32 H32C 107.2 . .
C33A C32 H32D 107.2 . .
C31 C32 H32D 107.2 . .
H32C C32 H32D 106.8 . .
C32 C33 C34 116.1(4) . .
C32 C33 H33A 108.3 . .
C34 C33 H33A 108.3 . .
C32 C33 H33B 108.3 . .
C34 C33 H33B 108.3 . .
H33A C33 H33B 107.4 . .
C34 C33A C32 121.9(17) . .
C34 C33A H33C 106.9 . .
C32 C33A H33C 106.9 . .
C34 C33A H33D 106.9 . .
C32 C33A H33D 106.9 . .
H33C C33A H33D 106.7 . .
C33A C34 C35A 114.3(16) . .
C35 C34 C33 114.2(4) . .
C35 C34 H34A 108.7 . .
C33 C34 H34A 108.7 . .
C35 C34 H34B 108.7 . .
C33 C34 H34B 108.7 . .
H34A C34 H34B 107.6 . .
C33A C34 H34C 108.7 . .
C35A C34 H34C 108.7 . .
C33A C34 H34D 108.7 . .
C35A C34 H34D 108.7 . .
H34C C34 H34D 107.6 . .
C36 C35 C34 114.8(4) . .
C36 C35 H35A 108.6 . .
C34 C35 H35A 108.6 . .
C36 C35 H35B 108.6 . .
C34 C35 H35B 108.6 . .
H35A C35 H35B 107.5 . .
C36 C35A C34 123(2) . .
C36 C35A H35C 106.6 . .
C34 C35A H35C 106.6 . .
C36 C35A H35D 106.6 . .
C34 C35A H35D 106.6 . .
H35C C35A H35D 106.6 . .
C35A C36 C37 123.9(13) . .
C35 C36 C37 114.9(4) . .
C35 C36 H36A 108.5 . .
C37 C36 H36A 108.5 . .
C35 C36 H36B 108.5 . .
C37 C36 H36B 108.5 . .
H36A C36 H36B 107.5 . .
C35A C36 H36C 106.4 . .
C37 C36 H36C 106.4 . .
C35A C36 H36D 106.4 . .
C37 C36 H36D 106.4 . .
H36C C36 H36D 106.4 . .
C38 C37 C41 108.7(3) . .
C38 C37 C36 110.5(3) . .
C41 C37 C36 111.5(3) . .
C38 C37 H37 108.7 . .
C41 C37 H37 108.7 . .
C36 C37 H37 108.7 . .
C39 C38 C37 113.1(3) . .
C39 C38 H38A 109.0 . .
C37 C38 H38A 109.0 . .
C39 C38 H38B 109.0 . .
C37 C38 H38B 109.0 . .
H38A C38 H38B 107.8 . .
O3 C39 C42 105.6(3) . .
O3 C39 C38 108.8(3) . .
C42 C39 C38 113.0(3) . .
O3 C39 H39 109.8 . .
C42 C39 H39 109.8 . .
C38 C39 H39 109.8 . .
O3 C40 N5 111.4(3) . .
O3 C40 C43 105.8(3) . .
N5 C40 C43 100.3(3) . .
O3 C40 C41 112.5(3) . .
N5 C40 C41 113.3(3) . .
C43 C40 C41 112.7(3) . .
C26 C41 C37 113.1(3) . .
C26 C41 C40 113.9(3) . .
C37 C41 C40 111.7(3) . .
C26 C41 H41 105.8 . .
C37 C41 H41 105.8 . .
C40 C41 H41 105.8 . .
C39 C42 H42A 109.5 . .
C39 C42 H42B 109.5 . .
H42A C42 H42B 109.5 . .
C39 C42 H42C 109.5 . .
H42A C42 H42C 109.5 . .
H42B C42 H42C 109.5 . .
O4 C43 C44 132.5(4) . .
O4 C43 C40 115.9(3) . .
C44 C43 C40 111.6(3) . .
C43 C44 C45 106.6(3) . .
C43 C44 H44 126.7 . .
C45 C44 H44 126.7 . .
N5 C45 C46 124.9(3) . .
N5 C45 C44 110.2(3) . .
C46 C45 C44 124.9(3) . .
N6 C46 C47 107.8(4) . .
N6 C46 C45 123.6(3) . .
C47 C46 C45 128.3(4) . .
C46 C47 C48 107.2(4) . .
C46 C47 H47 126.4 . .
C48 C47 H47 126.4 . .
C49 C48 C47 107.3(4) . .
C49 C48 H48 126.3 . .
C47 C48 H48 126.3 . .
N6 C49 C48 109.2(4) . .
N6 C49 H49 125.4 . .
C48 C49 H49 125.4 . .
O4 C50 H50A 109.5 . .
O4 C50 H50B 109.5 . .
H50A C50 H50B 109.5 . .
O4 C50 H50C 109.5 . .
H50A C50 H50C 109.5 . .
H50B C50 H50C 109.5 . .
C3S C1S C1S 118.6(15) . 2_656
C3S C1S H1S1 107.7 . .
C1S C1S H1S1 107.7 2_656 .
C3S C1S H1S2 107.7 . .
C1S C1S H1S2 107.7 2_656 .
H1S1 C1S H1S2 107.1 . .
C3S C2S H2S1 109.5 . .
C3S C2S H2S2 109.5 . .
H2S1 C2S H2S2 109.5 . .
C3S C2S H2S3 109.5 . .
H2S1 C2S H2S3 109.5 . .
H2S2 C2S H2S3 109.5 . .
C1S C3S C2S 109.5(12) . .
C1S C3S H3S1 109.8 . .
C2S C3S H3S1 109.8 . .
C1S C3S H3S2 109.8 . .
C2S C3S H3S2 109.8 . .
H3S1 C3S H3S2 108.2 . .

loop_
_geom_bond_atom_site_label_1
_geom_bond_atom_site_label_2
_geom_bond_distance
_geom_bond_site_symmetry_2
O1 C15 1.408(4) .
O1 C14 1.450(5) .
O2 C18 1.327(5) .
O2 C25 1.448(5) .
N1 C4 1.371(5) .
N1 C1 1.374(5) .
N1 H1 0.8600 .
N2 C20 1.324(5) .
N2 C15 1.467(5) .
N2 H2 0.8600 .
N3 C24 1.344(5) .
N3 C21 1.380(5) .
N3 H3 0.8600 .
C1 C2 1.371(5) .
C1 C16 1.489(5) .
C2 C3 1.419(6) .
C2 H2 0.9300 .
C3 C4 1.370(6) .
C3 H3 0.9300 .
C4 C5 1.495(6) .
C5 C6 1.542(7) .
C5 H5A 0.9700 .
C5 H5B 0.9700 .
C6 C7 1.515(7) .
C6 H6A 0.9700 .
C6 H6B 0.9700 .
C7 C8 1.502(8) .
C7 H7A 0.9700 .
C7 H7B 0.9700 .
C8 C9 1.543(7) .
C8 H8A 0.9700 .
C8 H8B 0.9700 .
C9 C10 1.512(7) .
C9 H9A 0.9700 .
C9 H9B 0.9700 .
C10 C11 1.540(6) .
C10 H10A 0.9700 .
C10 H10B 0.9700 .
C11 C12 1.545(5) .
C11 H11A 0.9700 .
C11 H11B 0.9700 .
C12 C13 1.525(6) .
C12 C16 1.544(5) .
C12 H12 0.9800 .
C13 C14 1.521(6) .
C13 H13A 0.9700 .
C13 H13B 0.9700 .
C14 C17 1.512(6) .
C14 H14 0.9800 .
C15 C18 1.508(5) .
C15 C16 1.552(5) .
C16 H16 0.9800 .
C17 H17A 0.9600 .
C17 H17B 0.9600 .
C17 H17C 0.9600 .
C18 C19 1.348(5) .
C19 C20 1.444(5) .
C19 H19 0.9300 .
C20 C21 1.407(5) .
C21 C22 1.399(5) .
C22 C23 1.384(6) .
C22 H22 0.9300 .
C23 C24 1.386(6) .
C23 H23 0.9300 .
C24 H24 0.9300 .
C25 H25A 0.9600 .
C25 H25B 0.9600 .
C25 H25C 0.9600 .
O3 C40 1.406(4) .
O3 C39 1.454(4) .
O4 C43 1.317(5) .
O4 C50 1.443(5) .
N4 C26 1.379(5) .
N4 C29 1.386(5) .
N4 H4 0.8600 .
N5 C45 1.337(5) .
N5 C40 1.466(5) .
N5 H5 0.8600 .
N6 C49 1.351(5) .
N6 C46 1.379(5) .
N6 H6A 0.8600 .
C26 C27 1.362(5) .
C26 C41 1.504(5) .
C27 C28 1.431(5) .
C27 H27 0.9300 .
C28 C29 1.372(5) .
C28 H28 0.9300 .
C29 C30 1.492(5) .
C30 C31 1.533(6) .
C30 H30A 0.9700 .
C30 H30B 0.9700 .
C31 C32 1.526(6) .
C31 H31A 0.9700 .
C31 H31B 0.9700 .
C32 C33A 1.48(3) .
C32 C33 1.486(7) .
C32 H32A 0.9700 .
C32 H32B 0.9700 .
C32 H32C 0.9700 .
C32 H32D 0.9700 .
C33 C34 1.539(7) .
C33 H33A 0.9700 .
C33 H33B 0.9700 .
C33A C34 1.45(3) .
C33A H33C 0.9700 .
C33A H33D 0.9700 .
C34 C35 1.523(7) .
C34 C35A 1.54(3) .
C34 H34A 0.9700 .
C34 H34B 0.9700 .
C34 H34C 0.9700 .
C34 H34D 0.9700 .
C35 C36 1.510(6) .
C35 H35A 0.9700 .
C35 H35B 0.9700 .
C35A C36 1.37(3) .
C35A H35C 0.9700 .
C35A H35D 0.9700 .
C36 C37 1.545(5) .
C36 H36A 0.9700 .
C36 H36B 0.9700 .
C36 H36C 0.9700 .
C36 H36D 0.9700 .
C37 C38 1.524(5) .
C37 C41 1.538(5) .
C37 H37 0.9800 .
C38 C39 1.521(5) .
C38 H38A 0.9700 .
C38 H38B 0.9700 .
C39 C42 1.508(6) .
C39 H39 0.9800 .
C40 C43 1.510(5) .
C40 C41 1.549(5) .
C41 H41 0.9800 .
C42 H42A 0.9600 .
C42 H42B 0.9600 .
C42 H42C 0.9600 .
C43 C44 1.351(5) .
C44 C45 1.438(5) .
C44 H44 0.9300 .
C45 C46 1.409(5) .
C46 C47 1.388(6) .
C47 C48 1.395(6) .
C47 H47 0.9300 .
C48 C49 1.376(6) .
C48 H48 0.9300 .
C49 H49 0.9300 .
C50 H50A 0.9600 .
C50 H50B 0.9600 .
C50 H50C 0.9600 .
C1S C3S 1.452(14) .
C1S C1S 1.48(2) 2_656
C1S H1S1 0.9700 .
C1S H1S2 0.9700 .
C2S C3S 1.497(17) .
C2S H2S1 0.9600 .
C2S H2S2 0.9600 .
C2S H2S3 0.9600 .
C3S H3S1 0.9700 .
C3S H3S2 0.9700 .
